data_7211399
loop_
_publ_author_name
'Wang, Xiuli'
'Luan, Jian'
'Lin, Hongyan'
'Xu, Chuang'
'Liu, Guocheng'
'Zhang, Juwen'
'Tian, Aixiang'

_publ_section_title
;
 The design and construction of a series of metal--organic coordination
 polymers based on two isomeric semi-rigid bis-pyridyl-bis-amide ligands
 and three aromatic polycarboxylates
;
_journal_issue 46
_journal_name_full CrystEngComm
_journal_page_first 9995
_journal_paper_doi 10.1039/c3ce41498a
_journal_volume 15
_journal_year 2013
_chemical_formula_sum 'C26 H26 N4 O7 Zn'
_chemical_formula_weight 571.88
_chemical_name_systematic
; 
 ? 
;
_space_group_IT_number 14
_symmetry_cell_setting monoclinic
_symmetry_space_group_name_Hall '-P 2yn'
_symmetry_space_group_name_H-M 'P 1 21/n 1'
_atom_sites_solution_hydrogens geom
_atom_sites_solution_primary direct
_atom_sites_solution_secondary difmap
_audit_creation_method SHELXL-97
_cell_angle_alpha 90.00
_cell_angle_beta 105.9560(10)
_cell_angle_gamma 90.00
_cell_formula_units_Z 4
_cell_length_a 9.7361(6)
_cell_length_b 18.0736(12)
_cell_length_c 16.1041(10)
_cell_measurement_temperature 296(2)
_cell_measurement_theta_max 25.00
_cell_measurement_theta_min 1.73
_cell_volume 2724.6(3)
_computing_cell_refinement 'SMART (Bruker, 2001)'
_computing_data_collection 'SMART (Bruker, 2001)'
_computing_data_reduction 'SAINT+ (Bruker, 1999)'
_computing_molecular_graphics 'PLATON (Spek, 2003)'
_computing_publication_material 'SHELXTL (1998)'
_computing_structure_refinement 'SHELXL-97 (Sheldrick, 2008)'
_computing_structure_solution 'SHELXS-97 (Sheldrick, 2008)'
_diffrn_ambient_temperature 296(2)
_diffrn_measured_fraction_theta_full 1.000
_diffrn_measured_fraction_theta_max 1.000
_diffrn_measurement_device_type 'CCD area detector'
_diffrn_measurement_method 'phi and omega scans'
_diffrn_radiation_monochromator graphite
_diffrn_radiation_source 'fine-focus sealed tube'
_diffrn_radiation_type MoK\a
_diffrn_radiation_wavelength 0.71073
_diffrn_reflns_av_R_equivalents 0.0265
_diffrn_reflns_av_sigmaI/netI 0.0307
_diffrn_reflns_limit_h_max 11
_diffrn_reflns_limit_h_min -7
_diffrn_reflns_limit_k_max 21
_diffrn_reflns_limit_k_min -21
_diffrn_reflns_limit_l_max 19
_diffrn_reflns_limit_l_min -19
_diffrn_reflns_number 13743
_diffrn_reflns_theta_full 25.00
_diffrn_reflns_theta_max 25.00
_diffrn_reflns_theta_min 1.73
_exptl_absorpt_coefficient_mu 0.951
_exptl_absorpt_correction_T_max 0.827
_exptl_absorpt_correction_T_min 0.788
_exptl_absorpt_correction_type multi-scan
_exptl_absorpt_process_details SADABS
_exptl_crystal_colour COLOURLESS
_exptl_crystal_density_diffrn 1.394
_exptl_crystal_density_method 'not measured'
_exptl_crystal_description BLOCK
_exptl_crystal_F_000 1184
_exptl_crystal_size_max 0.25
_exptl_crystal_size_mid 0.23
_exptl_crystal_size_min 0.20
_refine_diff_density_max 0.331
_refine_diff_density_min -0.237
_refine_diff_density_rms 0.046
_refine_ls_extinction_method none
_refine_ls_goodness_of_fit_ref 1.039
_refine_ls_hydrogen_treatment constr
_refine_ls_matrix_type full
_refine_ls_number_parameters 343
_refine_ls_number_reflns 4803
_refine_ls_number_restraints 0
_refine_ls_restrained_S_all 1.039
_refine_ls_R_factor_all 0.0382
_refine_ls_R_factor_gt 0.0295
_refine_ls_shift/su_max 0.001
_refine_ls_shift/su_mean 0.000
_refine_ls_structure_factor_coef Fsqd
_refine_ls_weighting_details 'calc w=1/[\s^2^(Fo^2^)+(0.0341P)^2^+1.1805P]where P=(Fo^2^+2Fc^2^)/3'
_refine_ls_weighting_scheme calc
_refine_ls_wR_factor_gt 0.0721
_refine_ls_wR_factor_ref 0.0748
_reflns_number_gt 4083
_reflns_number_total 4803
_reflns_threshold_expression >2sigma(I)
_cod_data_source_file c3ce41498a.txt
_cod_data_source_block lj-6
_cod_depositor_comments
;
The following automatic conversions were performed:

'_symmetry_cell_setting' value 'Monoclinic' changed to 'monoclinic'
according to /home/saulius/struct/CIF-dictionaries/cif_core.dic
dictionary named 'cif_core.dic' version 2.4.2 from 2011-04-26.

Automatic conversion script
Id: cif_fix_values 1891 2012-01-12 08:04:46Z andrius 
;
_cod_original_sg_symbol_H-M 'P 21/n'
_cod_database_code 7211399

loop_
_symmetry_equiv_pos_as_xyz
'x, y, z'
'-x+1/2, y+1/2, -z+1/2'
'-x, -y, -z'
'x-1/2, -y-1/2, z-1/2'

loop_
_atom_site_label
_atom_site_type_symbol
_atom_site_fract_x
_atom_site_fract_y
_atom_site_fract_z
_atom_site_U_iso_or_equiv
_atom_site_adp_type
_atom_site_occupancy
_atom_site_symmetry_multiplicity
_atom_site_calc_flag
_atom_site_refinement_flags
Zn1 Zn 0.43260(2) 0.036840(13) 0.229383(15) 0.02575(8) Uani 1 1 d .
O1 O 0.28875(14) -0.02051(8) 0.26507(10) 0.0338(3) Uani 1 1 d .
N1 N 0.38072(19) -0.01725(10) 0.09973(11) 0.0326(4) Uani 1 1 d .
C1 C 0.2501(2) -0.01209(14) 0.04626(15) 0.0448(6) Uani 1 1 d .
H1A H 0.1859 0.0201 0.0607 0.054 Uiso 1 1 calc R
O1W O 0.39683(16) 0.13671(8) 0.16781(10) 0.0422(4) Uani 1 1 d .
H1WA H 0.4574 0.1595 0.1481 0.051 Uiso 1 1 d R
H1WB H 0.3193 0.1576 0.1406 0.051 Uiso 1 1 d R
O2 O -0.36165(14) 0.01612(8) 0.24562(9) 0.0305(3) Uani 1 1 d .
N2 N 0.01475(19) -0.39936(10) 0.14736(12) 0.0366(4) Uani 1 1 d .
C2 C 0.2041(2) -0.05190(14) -0.02967(15) 0.0429(6) Uani 1 1 d .
H2A H 0.1113 -0.0465 -0.0647 0.051 Uiso 1 1 calc R
O3 O 0.10987(16) 0.05072(8) 0.19159(10) 0.0377(4) Uani 1 1 d .
N3 N 0.11950(17) -0.15782(9) -0.16905(10) 0.0282(4) Uani 1 1 d .
H3A H 0.0610 -0.1307 -0.1510 0.034 Uiso 1 1 calc R
C3 C 0.2980(2) -0.09987(11) -0.05293(12) 0.0266(4) Uani 1 1 d .
N4 N -0.04808(18) -0.28510(9) -0.15076(11) 0.0300(4) Uani 1 1 d .
H4B H -0.0009 -0.3257 -0.1482 0.036 Uiso 1 1 calc R
O4 O -0.40502(16) -0.08004(9) 0.31981(11) 0.0446(4) Uani 1 1 d .
C4 C 0.4362(2) -0.10202(11) 0.00023(13) 0.0296(5) Uani 1 1 d .
H4A H 0.5044 -0.1314 -0.0145 0.036 Uiso 1 1 calc R
O5 O 0.35039(15) -0.18860(8) -0.14980(10) 0.0381(4) Uani 1 1 d .
C5 C 0.4728(2) -0.06083(12) 0.07478(13) 0.0312(5) Uani 1 1 d .
H5A H 0.5663 -0.0634 0.1096 0.037 Uiso 1 1 calc R
O6 O -0.15607(19) -0.20760(9) -0.07875(10) 0.0505(5) Uani 1 1 d .
C6 C 0.2578(2) -0.15161(11) -0.12927(13) 0.0264(4) Uani 1 1 d .
C7 C 0.0602(2) -0.20770(11) -0.24154(12) 0.0283(4) Uani 1 1 d .
H7A H 0.1291 -0.2475 -0.2404 0.034 Uiso 1 1 calc R
C8 C 0.0331(3) -0.16680(13) -0.32726(14) 0.0425(6) Uani 1 1 d .
H8A H -0.0272 -0.1242 -0.3267 0.051 Uiso 1 1 calc R
H8B H 0.1232 -0.1491 -0.3344 0.051 Uiso 1 1 calc R
C9 C -0.0387(3) -0.21657(15) -0.40293(15) 0.0524(7) Uani 1 1 d .
H9A H -0.0584 -0.1885 -0.4562 0.063 Uiso 1 1 calc R
H9B H 0.0249 -0.2569 -0.4068 0.063 Uiso 1 1 calc R
C10 C -0.1769(3) -0.24747(14) -0.39142(15) 0.0475(6) Uani 1 1 d .
H10A H -0.2428 -0.2072 -0.3918 0.057 Uiso 1 1 calc R
H10B H -0.2201 -0.2800 -0.4394 0.057 Uiso 1 1 calc R
C11 C -0.1514(3) -0.28986(12) -0.30774(14) 0.0394(5) Uani 1 1 d .
H11A H -0.0926 -0.3328 -0.3097 0.047 Uiso 1 1 calc R
H11B H -0.2421 -0.3071 -0.3011 0.047 Uiso 1 1 calc R
C12 C -0.0777(2) -0.24191(11) -0.23036(13) 0.0265(4) Uani 1 1 d .
H12A H -0.1427 -0.2016 -0.2261 0.032 Uiso 1 1 calc R
C13 C -0.0899(2) -0.26520(11) -0.08222(13) 0.0301(5) Uani 1 1 d .
C14 C -0.0524(2) -0.31541(12) -0.00431(13) 0.0306(5) Uani 1 1 d .
C15 C 0.0215(3) -0.38101(12) 0.00143(14) 0.0383(5) Uani 1 1 d .
H15A H 0.0500 -0.3986 -0.0456 0.046 Uiso 1 1 calc R
C16 C 0.0531(3) -0.42061(12) 0.07812(14) 0.0385(5) Uani 1 1 d .
H16A H 0.1039 -0.4646 0.0812 0.046 Uiso 1 1 calc R
C17 C -0.0588(3) -0.33642(16) 0.14079(17) 0.0596(8) Uani 1 1 d .
H17A H -0.0878 -0.3206 0.1883 0.072 Uiso 1 1 calc R
C18 C -0.0940(3) -0.29352(16) 0.06712(16) 0.0568(8) Uani 1 1 d .
H18A H -0.1457 -0.2500 0.0656 0.068 Uiso 1 1 calc R
C19 C 0.1578(2) -0.00104(11) 0.24181(13) 0.0263(4) Uani 1 1 d .
C20 C 0.0606(2) -0.04612(11) 0.28030(13) 0.0278(4) Uani 1 1 d .
C21 C 0.1123(2) -0.10717(13) 0.33130(17) 0.0457(6) Uani 1 1 d .
H21A H 0.2078 -0.1205 0.3418 0.055 Uiso 1 1 calc R
C22 C 0.0227(3) -0.14856(15) 0.3668(2) 0.0586(8) Uani 1 1 d .
H22A H 0.0577 -0.1903 0.3997 0.070 Uiso 1 1 calc R
C23 C -0.1180(2) -0.12813(13) 0.35362(17) 0.0455(6) Uani 1 1 d .
H23A H -0.1777 -0.1558 0.3779 0.055 Uiso 1 1 calc R
C24 C -0.1708(2) -0.06607(11) 0.30392(13) 0.0266(4) Uani 1 1 d .
C25 C -0.0815(2) -0.02628(10) 0.26662(13) 0.0249(4) Uani 1 1 d .
H25A H -0.1174 0.0143 0.2319 0.030 Uiso 1 1 calc R
C26 C -0.3233(2) -0.04246(11) 0.28991(13) 0.0263(4) Uani 1 1 d .

loop_
_atom_site_aniso_label
_atom_site_aniso_U_11
_atom_site_aniso_U_22
_atom_site_aniso_U_33
_atom_site_aniso_U_23
_atom_site_aniso_U_13
_atom_site_aniso_U_12
Zn1 0.01666(13) 0.03336(14) 0.02786(14) -0.00160(10) 0.00720(9) -0.00008(9)
O1 0.0168(7) 0.0445(9) 0.0420(9) 0.0003(7) 0.0112(6) -0.0020(6)
N1 0.0301(10) 0.0399(10) 0.0277(9) -0.0038(8) 0.0077(8) -0.0001(8)
C1 0.0314(13) 0.0603(16) 0.0400(13) -0.0171(12) 0.0056(10) 0.0107(11)
O1W 0.0318(9) 0.0408(9) 0.0539(10) 0.0148(8) 0.0116(7) 0.0050(7)
O2 0.0186(7) 0.0386(8) 0.0343(8) 0.0031(7) 0.0074(6) 0.0028(6)
N2 0.0319(10) 0.0455(11) 0.0339(10) 0.0085(9) 0.0115(8) 0.0051(8)
C2 0.0279(12) 0.0593(15) 0.0373(13) -0.0141(11) 0.0019(10) 0.0074(11)
O3 0.0307(8) 0.0375(9) 0.0500(10) 0.0100(7) 0.0197(7) 0.0050(6)
N3 0.0255(9) 0.0303(9) 0.0303(9) -0.0074(7) 0.0104(7) 0.0005(7)
C3 0.0280(11) 0.0267(10) 0.0262(11) 0.0016(8) 0.0091(9) -0.0009(8)
N4 0.0323(10) 0.0267(9) 0.0318(10) 0.0046(7) 0.0100(8) 0.0035(7)
O4 0.0250(8) 0.0507(10) 0.0638(11) 0.0101(8) 0.0219(8) -0.0053(7)
C4 0.0280(11) 0.0309(11) 0.0314(11) 0.0004(9) 0.0106(9) 0.0021(8)
O5 0.0267(8) 0.0381(8) 0.0510(10) -0.0124(7) 0.0129(7) 0.0017(6)
C5 0.0265(11) 0.0378(12) 0.0287(11) 0.0011(9) 0.0065(9) -0.0015(9)
O6 0.0631(12) 0.0526(10) 0.0369(9) 0.0098(8) 0.0155(8) 0.0304(9)
C6 0.0272(11) 0.0253(10) 0.0279(11) 0.0023(8) 0.0096(9) -0.0012(8)
C7 0.0304(12) 0.0280(11) 0.0283(11) -0.0060(8) 0.0112(9) -0.0009(8)
C8 0.0580(16) 0.0418(13) 0.0325(12) -0.0002(10) 0.0205(11) -0.0087(11)
C9 0.080(2) 0.0513(15) 0.0269(13) -0.0039(11) 0.0160(13) -0.0018(14)
C10 0.0561(17) 0.0482(14) 0.0292(13) -0.0079(11) -0.0035(11) 0.0045(12)
C11 0.0376(13) 0.0365(12) 0.0398(13) -0.0066(10) 0.0038(10) -0.0078(10)
C12 0.0275(11) 0.0261(10) 0.0254(11) 0.0015(8) 0.0062(8) 0.0012(8)
C13 0.0253(11) 0.0328(11) 0.0306(12) 0.0025(9) 0.0051(9) 0.0023(9)
C14 0.0248(11) 0.0361(12) 0.0301(11) 0.0037(9) 0.0065(9) 0.0005(9)
C15 0.0530(15) 0.0334(12) 0.0299(12) 0.0000(10) 0.0137(10) 0.0054(10)
C16 0.0511(15) 0.0293(12) 0.0347(13) 0.0023(10) 0.0112(11) 0.0053(10)
C17 0.0656(19) 0.082(2) 0.0412(15) 0.0194(14) 0.0308(14) 0.0401(16)
C18 0.0659(18) 0.0678(18) 0.0433(15) 0.0194(13) 0.0260(13) 0.0426(15)
C19 0.0205(10) 0.0285(10) 0.0324(11) -0.0063(9) 0.0113(9) -0.0027(8)
C20 0.0192(10) 0.0307(11) 0.0343(12) 0.0003(9) 0.0086(9) 0.0010(8)
C21 0.0247(12) 0.0473(14) 0.0674(17) 0.0206(12) 0.0163(11) 0.0118(10)
C22 0.0360(14) 0.0522(15) 0.090(2) 0.0409(15) 0.0209(14) 0.0161(12)
C23 0.0320(13) 0.0451(14) 0.0642(16) 0.0232(12) 0.0215(12) 0.0024(10)
C24 0.0192(10) 0.0289(10) 0.0322(11) 0.0021(9) 0.0079(8) 0.0002(8)
C25 0.0215(10) 0.0244(10) 0.0284(11) 0.0024(8) 0.0064(8) 0.0016(8)
C26 0.0195(10) 0.0335(11) 0.0257(10) -0.0053(9) 0.0057(8) -0.0028(8)

loop_
_atom_type_symbol
_atom_type_description
_atom_type_scat_dispersion_real
_atom_type_scat_dispersion_imag
_atom_type_scat_source
C C 0.0033 0.0016 'International Tables Vol C Tables 4.2.6.8 and 6.1.1.4'
H H 0.0000 0.0000 'International Tables Vol C Tables 4.2.6.8 and 6.1.1.4'
N N 0.0061 0.0033 'International Tables Vol C Tables 4.2.6.8 and 6.1.1.4'
O O 0.0106 0.0060 'International Tables Vol C Tables 4.2.6.8 and 6.1.1.4'
Zn Zn 0.2839 1.4301 'International Tables Vol C Tables 4.2.6.8 and 6.1.1.4'

loop_
_geom_angle_atom_site_label_1
_geom_angle_atom_site_label_2
_geom_angle_atom_site_label_3
_geom_angle
_geom_angle_site_symmetry_1
_geom_angle_site_symmetry_3
O1 Zn1 O2 129.90(6) . 1_655
O1 Zn1 O1W 124.88(6) . .
O2 Zn1 O1W 105.19(6) 1_655 .
O1 Zn1 N2 91.18(6) . 2
O2 Zn1 N2 90.20(6) 1_655 2
O1W Zn1 N2 86.67(7) . 2
O1 Zn1 N1 92.67(6) . .
O2 Zn1 N1 90.08(6) 1_655 .
O1W Zn1 N1 88.19(6) . .
N2 Zn1 N1 174.74(7) 2 .
C19 O1 Zn1 120.48(13) . .
C1 N1 C5 116.64(18) . .
C1 N1 Zn1 120.35(14) . .
C5 N1 Zn1 122.77(14) . .
N1 C1 C2 123.8(2) . .
C26 O2 Zn1 111.14(12) . 1_455
C16 N2 C17 116.71(19) . .
C16 N2 Zn1 123.34(15) . 2_545
C17 N2 Zn1 119.94(15) . 2_545
C1 C2 C3 119.2(2) . .
C6 N3 C7 124.27(16) . .
C4 C3 C2 116.90(19) . .
C4 C3 C6 118.54(18) . .
C2 C3 C6 124.49(18) . .
C13 N4 C12 123.62(17) . .
C5 C4 C3 120.04(19) . .
N1 C5 C4 123.24(19) . .
O5 C6 N3 122.81(18) . .
O5 C6 C3 120.51(18) . .
N3 C6 C3 116.58(17) . .
N3 C7 C8 110.87(16) . .
N3 C7 C12 108.75(15) . .
C8 C7 C12 111.30(17) . .
C9 C8 C7 111.46(18) . .
C10 C9 C8 110.4(2) . .
C11 C10 C9 111.3(2) . .
C10 C11 C12 111.45(18) . .
N4 C12 C11 110.38(16) . .
N4 C12 C7 110.55(16) . .
C11 C12 C7 111.35(17) . .
O6 C13 N4 123.37(19) . .
O6 C13 C14 118.66(19) . .
N4 C13 C14 117.97(18) . .
C15 C14 C18 117.4(2) . .
C15 C14 C13 125.17(19) . .
C18 C14 C13 117.48(19) . .
C14 C15 C16 119.2(2) . .
N2 C16 C15 123.7(2) . .
N2 C17 C18 123.3(2) . .
C14 C18 C17 119.7(2) . .
O3 C19 O1 124.48(18) . .
O3 C19 C20 120.65(17) . .
O1 C19 C20 114.87(18) . .
C21 C20 C25 118.96(18) . .
C21 C20 C19 120.55(18) . .
C25 C20 C19 120.48(18) . .
C20 C21 C22 120.5(2) . .
C23 C22 C21 120.2(2) . .
C22 C23 C24 119.9(2) . .
C25 C24 C23 119.43(18) . .
C25 C24 C26 119.98(18) . .
C23 C24 C26 120.59(18) . .
C24 C25 C20 120.93(18) . .
O4 C26 O2 123.54(18) . .
O4 C26 C24 119.98(18) . .
O2 C26 C24 116.47(17) . .

loop_
_geom_bond_atom_site_label_1
_geom_bond_atom_site_label_2
_geom_bond_distance
_geom_bond_site_symmetry_2
Zn1 O1 1.9515(14) .
Zn1 O2 1.9833(13) 1_655
Zn1 O1W 2.0428(15) .
Zn1 N2 2.2301(18) 2
Zn1 N1 2.2340(17) .
O1 C19 1.275(2) .
N1 C1 1.329(3) .
N1 C5 1.335(3) .
C1 C2 1.383(3) .
O2 C26 1.274(2) .
O2 Zn1 1.9833(13) 1_455
N2 C16 1.326(3) .
N2 C17 1.332(3) .
N2 Zn1 2.2300(18) 2_545
C2 C3 1.384(3) .
O3 C19 1.241(2) .
N3 C6 1.327(3) .
N3 C7 1.462(2) .
C3 C4 1.382(3) .
C3 C6 1.508(3) .
N4 C13 1.327(3) .
N4 C12 1.460(2) .
O4 C26 1.240(2) .
C4 C5 1.374(3) .
O5 C6 1.238(2) .
O6 C13 1.234(2) .
C7 C8 1.524(3) .
C7 C12 1.532(3) .
C8 C9 1.521(3) .
C9 C10 1.514(4) .
C10 C11 1.510(3) .
C11 C12 1.526(3) .
C13 C14 1.510(3) .
C14 C15 1.377(3) .
C14 C18 1.379(3) .
C15 C16 1.387(3) .
C17 C18 1.379(3) .
C19 C20 1.506(3) .
C20 C21 1.385(3) .
C20 C25 1.387(3) .
C21 C22 1.386(3) .
C22 C23 1.378(3) .
C23 C24 1.391(3) .
C24 C25 1.386(3) .
C24 C26 1.502(3) .
